data_7158558
loop_
_publ_author_name
'Yan, Jiahang'
'Zhang, Wenting'
'He, Qiaoqiao'
'Hou, Jun'
'Zeng, Hongxin'
'Wei, Hongbo'
'Xie, Weiqing'

_publ_section_title
;
 Enantioselective direct vinylogous Michael addition for constructing
 enantioenriched \g,\g-dialkyl substituted butyrolactams and
 octahydroindoles
;
_journal_name_full 'Organic &amp; Biomolecular Chemistry'
_journal_paper_doi 10.1039/D2OB00112H
_journal_year 2022
_chemical_absolute_configuration unk
_chemical_formula_moiety 'C20 H24 Cl N O4'
_chemical_formula_sum 'C20 H24 Cl N O4'
_chemical_formula_weight 377.85
_space_group_crystal_system monoclinic
_space_group_IT_number 4
_space_group_name_Hall 'P 2yb'
_space_group_name_H-M_alt 'P 1 21 1'
_atom_sites_solution_hydrogens geom
_atom_sites_solution_primary dual
_audit_creation_date 2021-12-10
_audit_creation_method
;
Olex2 1.2
(compiled 2018.05.29 svn.r3508 for OlexSys, GUI svn.r5506)
;
_audit_update_record
;
2022-01-18 deposited with the CCDC.	2022-02-28 downloaded from the CCDC.
;
_cell_angle_alpha 90
_cell_angle_beta 101.1400(10)
_cell_angle_gamma 90
_cell_formula_units_Z 4
_cell_length_a 12.41290(10)
_cell_length_b 6.44320(10)
_cell_length_c 24.3361(3)
_cell_measurement_reflns_used 22661
_cell_measurement_temperature 173.00(10)
_cell_measurement_theta_max 74.0840
_cell_measurement_theta_min 3.6780
_cell_volume 1909.70(4)
_computing_cell_refinement 'CrysAlisPro 1.171.39.32a (Rigaku OD, 2017)'
_computing_data_collection 'CrysAlisPro 1.171.39.32a (Rigaku OD, 2017)'
_computing_data_reduction 'CrysAlisPro 1.171.39.32a (Rigaku OD, 2017)'
_computing_molecular_graphics 'Olex2 (Dolomanov et al., 2009)'
_computing_publication_material 'Olex2 (Dolomanov et al., 2009)'
_computing_structure_refinement 'ShelXL (Sheldrick, 2015)'
_computing_structure_solution 'ShelXT (Sheldrick, 2015)'
_diffrn_ambient_environment N~2~
_diffrn_ambient_temperature 173.00(10)
_diffrn_detector 'CCD plate'
_diffrn_measured_fraction_theta_full 0.999
_diffrn_measured_fraction_theta_max 0.999
_diffrn_measurement_details
;
List of Runs (angles in degrees, time in seconds):

  # Type    Start    End  Width  t~exp~   \w     \q     \k     \f   Frames
#--------------------------------------------------------------------------
  1  \w    -29.00  23.00   1.00    1.00    --    0.00 -57.00   4.00   52
  2  \w     -8.00  30.00   1.00    1.00    --    0.00  57.00 146.00   38
  3  \w     72.00 101.00   1.00    1.00    --   95.80  57.00 146.00   29
  4  \w     22.00 104.00   1.00    1.00    --   95.80 -57.00   4.00   82
  5  \w     46.00  87.00   1.00    1.00    --    0.00  57.00-120.00   41
  6  \w    -18.00  24.00   1.00    1.00    --    0.00 -19.00  60.00   42
  7  \w     38.00  72.00   1.00    1.00    --    0.00  37.00  30.00   34
  8  \w     17.00  89.00   1.00    1.00    --    0.00  37.00-180.00   72
  9  \w    -23.00  40.00   1.00    1.00    --    0.00  57.00-120.00   63
 10  \w    -22.00  17.00   1.00    1.00    --    0.00  19.00 150.00   39
 11  \w    -83.00  12.00   1.00    1.00    --    0.00 -37.00-180.00   95
 12  \w    -10.00  25.00   1.00    1.00    --    0.00  37.00  30.00   35
 13  \w     59.00  85.00   1.00    1.00    --    0.00  19.00 150.00   26
 14  \w    -30.00  54.00   1.00    1.00    --    0.00  77.00 -30.00   84
 15  \w    -88.00 -29.00   1.00    1.00    --    0.00 -19.00  60.00   59
 16  \w     65.00  91.00   1.00    1.00    --   95.80  77.00  30.00   26
 17  \w     75.00 104.00   1.00    1.00    --   95.80  45.00 120.00   29
 18  \w     65.00  93.00   1.00    1.00    --   95.80  77.00-120.00   28
 19  \w     60.00 128.00   1.00    1.00    --   95.80 -82.00   0.00   68
 20  \w    104.00 130.00   1.00    1.00    --   95.80  45.00-120.00   26
 21  \w     68.00 128.00   1.00    1.00    --   95.80 -82.00-150.00   60
 22  \w     63.00 122.00   1.00    1.00    --   95.80  82.00  60.00   59
 23  \w    150.00 182.00   1.00    1.00    --   95.80  82.00 150.00   32
 24  \w     75.00 100.00   1.00    1.00    --   95.80  45.00-120.00   25
 25  \w     63.00  89.00   1.00    1.00    --   95.80  82.00 150.00   26
 26  \w     63.00  98.00   1.00    1.00    --   95.80  82.00-150.00   35
 27  \w    105.00 184.00   1.00    1.00    --   95.80  82.00-150.00   79
 28  \w     71.00 183.00   1.00    1.00    --   95.80  61.00  30.00  112
 29  \w     73.00  99.00   1.00    1.00    --   95.80  61.00 -60.00   26
 30  \w     63.00  88.00   1.00    1.00    --   95.80  82.00 120.00   25
 31  \w     75.00 185.00   1.00    1.00    --   95.80  45.00 -60.00  110
 32  \w     70.00  95.00   1.00    1.00    --   95.80  62.00-137.57   25
 33  \w    140.00 181.00   1.00    1.00    --   95.80  62.00-137.57   41
 34  \w     65.00  90.00   1.00    1.00    --   95.80  77.00   0.00   25
 35  \w      6.00 127.00   1.00    1.00    --   95.80 -82.00 150.00  121
 36  \w    126.00 152.00   1.00    1.00    --   95.80  77.00 -60.00   26
 37  \w     34.00  59.00   1.00    1.00    --   95.80 -82.00-150.00   25
 38  \w     75.00 165.00   1.00    1.00    --   95.80  45.00 -90.00   90
 39  \w    132.00 177.00   1.00    1.00    --   95.80  79.00  45.99   45
 40  \w     75.00 156.00   1.00    1.00    --   95.80  45.00-180.00   81
 41  \w     63.00  96.00   1.00    1.00    --   95.80  82.00-180.00   33
 42  \w     65.00  90.00   1.00    1.00    --   95.80  77.00 -30.00   25
 43  \w     77.00 103.00   1.00    1.00    --   95.80  45.00 150.00   26
 44  \w    134.00 178.00   1.00    1.00    --   95.80  45.00 150.00   44
 45  \w     69.00  95.00   1.00    1.00    --   95.80  79.00  45.99   26
 46  \w     65.00  90.00   1.00    1.00    --   95.80  77.00 -60.00   25
 47  \w     63.00  88.00   1.00    1.00    --   95.80  82.00 -90.00   25
 48  \w     63.00  88.00   1.00    1.00    --   95.80  82.00   0.00   25
 49  \w     65.00  92.00   1.00    1.00    --   95.80  77.00  90.00   27
 50  \w    111.00 183.00   1.00    1.00    --   95.80  77.00  90.00   72
 51  \w     65.00  90.00   1.00    1.00    --   95.80  77.00 150.00   25
 52  \w     83.00 115.00   1.00    1.00    --   95.80 -82.00 -60.00   32
 53  \w     43.00  79.00   1.00    1.00    --   95.80 -82.00 -60.00   36
 54  \w     74.00 184.00   1.00    1.00    --   95.80  51.00  58.33  110
 55  \w     71.00 175.00   1.00    1.00    --   95.80  61.00   0.00  104
 56  \w     70.00  96.00   1.00    1.00    --   95.80  64.00-174.64   26
 57  \w    126.00 151.00   1.00    1.00    --   95.80  77.00-180.00   25
 58  \w     70.00  96.00   1.00    1.00    --   95.80  62.00 121.44   26
 59  \w    159.00 184.00   1.00    1.00    --   95.80  62.00 121.44   25
 60  \w    148.00 184.00   1.00    1.00    --   95.80  52.00 -25.40   36
 61  \w     73.00  99.00   1.00    1.00    --   95.80  52.00 -25.40   26
 62  \w     74.00 100.00   1.00    1.00    --   95.80  61.00  60.00   26
 63  \w     68.00  94.00   1.00    1.00    --   95.80  70.00 -26.29   26
 64  \w     88.00 113.00   1.00    1.00    --   95.80 -82.00  60.00   25
 65  \w     65.00  91.00   1.00    1.00    --   95.80  77.00-180.00   26
 66  \w    125.00 164.00   1.00    1.00    --   95.80  45.00 120.00   39
 67  \w     65.00  90.00   1.00    1.00    --   95.80  77.00 -90.00   25
 68  \w    148.00 173.00   1.00    1.00    --   95.80  75.00  -4.79   25
 69  \w     67.00  92.00   1.00    1.00    --   95.80  75.00  -4.79   25
;
_diffrn_measurement_device 'four-circle diffractometer'
_diffrn_measurement_device_type 'XtaLAB AFC12 (RINC): Kappa dual home/near'
_diffrn_measurement_method '\w scans'
_diffrn_orient_matrix_type 'CrysAlisPro convention (1999,Acta A55,543-557)'
_diffrn_orient_matrix_UB_11 -0.0836107000
_diffrn_orient_matrix_UB_12 0.1638191000
_diffrn_orient_matrix_UB_13 0.0111638000
_diffrn_orient_matrix_UB_21 0.0906574000
_diffrn_orient_matrix_UB_22 0.1088486000
_diffrn_orient_matrix_UB_23 0.0423496000
_diffrn_orient_matrix_UB_31 0.0281004000
_diffrn_orient_matrix_UB_32 0.1359916000
_diffrn_orient_matrix_UB_33 -0.0473700000
_diffrn_radiation_monochromator graphite
_diffrn_radiation_probe x-ray
_diffrn_radiation_type CuK\a
_diffrn_radiation_wavelength 1.54184
_diffrn_reflns_av_R_equivalents 0.0504
_diffrn_reflns_av_unetI/netI 0.0305
_diffrn_reflns_Laue_measured_fraction_full 0.999
_diffrn_reflns_Laue_measured_fraction_max 0.999
_diffrn_reflns_limit_h_max 14
_diffrn_reflns_limit_h_min -14
_diffrn_reflns_limit_k_max 7
_diffrn_reflns_limit_k_min -7
_diffrn_reflns_limit_l_max 29
_diffrn_reflns_limit_l_min -29
_diffrn_reflns_number 42350
_diffrn_reflns_point_group_measured_fraction_full 0.999
_diffrn_reflns_point_group_measured_fraction_max 0.999
_diffrn_reflns_theta_full 67.060
_diffrn_reflns_theta_max 67.060
_diffrn_reflns_theta_min 3.629
_diffrn_source 'fine-focus sealed X-ray tube'
_diffrn_source_type 'Enhance (Cu) X-ray Source'
_exptl_absorpt_coefficient_mu 1.978
_exptl_absorpt_correction_T_max 1.00000
_exptl_absorpt_correction_T_min 0.66896
_exptl_absorpt_correction_type multi-scan
_exptl_absorpt_process_details
;
CrysAlisPro 1.171.39.32a (Rigaku Oxford Diffraction, 2017)
Empirical absorption correction using spherical harmonics,
 implemented in SCALE3 ABSPACK scaling algorithm.
;
_exptl_crystal_colour 'clear light colourless'
_exptl_crystal_colour_lustre clear
_exptl_crystal_colour_modifier light
_exptl_crystal_colour_primary colourless
_exptl_crystal_density_diffrn 1.314
_exptl_crystal_description block
_exptl_crystal_F_000 800
_exptl_crystal_size_max 0.36
_exptl_crystal_size_mid 0.28
_exptl_crystal_size_min 0.22
_refine_diff_density_max 0.184
_refine_diff_density_min -0.192
_refine_diff_density_rms 0.030
_refine_ls_abs_structure_details
;
 Flack x determined using 2812 quotients [(I+)-(I-)]/[(I+)+(I-)]
 (Parsons, Flack and Wagner, Acta Cryst. B69 (2013) 249-259).
;
_refine_ls_abs_structure_Flack 0.008(5)
_refine_ls_extinction_coef 0.0011(2)
_refine_ls_extinction_expression Fc^*^=kFc[1+0.001xFc^2^\l^3^/sin(2\q)]^-1/4^
_refine_ls_extinction_method 'SHELXL-2017/1 (Sheldrick 2017)'
_refine_ls_goodness_of_fit_ref 1.078
_refine_ls_hydrogen_treatment constr
_refine_ls_matrix_type full
_refine_ls_number_parameters 478
_refine_ls_number_reflns 6817
_refine_ls_number_restraints 1
_refine_ls_restrained_S_all 1.078
_refine_ls_R_factor_all 0.0315
_refine_ls_R_factor_gt 0.0299
_refine_ls_shift/su_max 0.001
_refine_ls_shift/su_mean 0.000
_refine_ls_structure_factor_coef Fsqd
_refine_ls_weighting_details 'w=1/[\s^2^(Fo^2^)+(0.0513P)^2^+0.1130P] where P=(Fo^2^+2Fc^2^)/3'
_refine_ls_weighting_scheme calc
_refine_ls_wR_factor_gt 0.0866
_refine_ls_wR_factor_ref 0.0878
_reflns_Friedel_coverage 0.824
_reflns_Friedel_fraction_full 1.000
_reflns_Friedel_fraction_max 1.000
_reflns_number_gt 6431
_reflns_number_total 6817
_reflns_threshold_expression 'I > 2\s(I)'
_cod_data_source_file d2ob00112h2.cif
_cod_data_source_block exp_2460
_cod_database_code 7158558
_shelx_shelxl_version_number 2017/1
_shelx_space_group_comment
;
The symmetry employed for this shelxl refinement is uniquely defined
by the following loop, which should always be used as a source of
symmetry information in preference to the above space-group names.
They are only intended as comments.
;
_shelx_estimated_absorpt_t_max 0.670
_shelx_estimated_absorpt_t_min 0.536
_reflns_odcompleteness_completeness 99.97
_reflns_odcompleteness_iscentric 1
_reflns_odcompleteness_theta 66.97
_olex2_refinement_description
;
1. Fixed Uiso
 At 1.2 times of:
  All C(H) groups, All C(H,H) groups
 At 1.5 times of:
  All C(H,H,H) groups
2.a Ternary CH refined with riding coordinates:
 C5(H5), C6(H6), C25(H25), C26(H26)
2.b Secondary CH2 refined with riding coordinates:
 C2(H2A,H2B), C3(H3A,H3B), C7(H7A,H7B), C22(H22A,H22B), C23(H23A,H23B),
 C27(H27A,H27B)
2.c Aromatic/amide H refined with riding coordinates:
 C15(H15), C16(H16), C18(H18), C19(H19), C35(H35), C36(H36), C38(H38), C39(H39)
2.d Idealised Me refined as rotating group:
 C11(H11A,H11B,H11C), C12(H12A,H12B,H12C), C13(H13A,H13B,H13C), C20(H20A,H20B,
 H20C), C31(H31A,H31B,H31C), C32(H32A,H32B,H32C), C33(H33A,H33B,H33C), C40(H40A,
 H40B,H40C)
;
_olex2_submission_special_instructions 'No special instructions were received'
_oxdiff_exptl_absorpt_empirical_details
;
Empirical correction (ABSPACK) includes:
- Absorption correction using spherical harmonics
- Frame scaling
;
_oxdiff_exptl_absorpt_empirical_full_max 1.452
_oxdiff_exptl_absorpt_empirical_full_min 0.566

loop_
_space_group_symop_operation_xyz
'x, y, z'
'-x, y+1/2, -z'

loop_
_atom_site_label
_atom_site_type_symbol
_atom_site_fract_x
_atom_site_fract_y
_atom_site_fract_z
_atom_site_U_iso_or_equiv
_atom_site_adp_type
_atom_site_occupancy
_atom_site_site_symmetry_order
_atom_site_calc_flag
_atom_site_refinement_flags_posn
_atom_site_refinement_flags_adp
_atom_site_refinement_flags_occupancy
_atom_site_disorder_assembly
_atom_site_disorder_group
Cl1 Cl 1.00569(6) 0.40903(13) 0.55228(4) 0.0716(3) Uani 1 1 d . . . . .
O1 O 0.36329(12) 0.9110(3) 0.77333(6) 0.0376(4) Uani 1 1 d . . . . .
O2 O 0.25273(12) 0.8866(3) 0.68833(6) 0.0385(4) Uani 1 1 d . . . . .
O3 O 0.57832(12) 0.8593(3) 0.77045(6) 0.0365(4) Uani 1 1 d . . . . .
O4 O 0.49104(13) 0.4272(3) 0.51174(6) 0.0392(4) Uani 1 1 d . . . . .
N1 N 0.43400(13) 0.8598(2) 0.69364(6) 0.0232(3) Uani 1 1 d . . . . .
C1 C 0.41745(15) 0.8528(3) 0.63107(7) 0.0233(4) Uani 1 1 d . . . . .
C2 C 0.33841(16) 0.6775(3) 0.60684(8) 0.0282(4) Uani 1 1 d . . . . .
H2A H 0.350067 0.558740 0.631788 0.034 Uiso 1 1 calc R . . . .
H2B H 0.263269 0.723954 0.604248 0.034 Uiso 1 1 calc R . . . .
C3 C 0.35615(16) 0.6129(3) 0.54888(8) 0.0315(5) Uani 1 1 d . . . . .
H3A H 0.302992 0.506706 0.534108 0.038 Uiso 1 1 calc R . . . .
H3B H 0.343085 0.731649 0.523984 0.038 Uiso 1 1 calc R . . . .
C4 C 0.46927(16) 0.5313(3) 0.54938(8) 0.0271(4) Uani 1 1 d . . . . .
C5 C 0.55528(15) 0.5885(3) 0.60118(7) 0.0241(4) Uani 1 1 d . . . . .
H5 H 0.544672 0.494365 0.631301 0.029 Uiso 1 1 calc R . . . .
C6 C 0.53639(16) 0.8115(3) 0.62082(8) 0.0246(4) Uani 1 1 d . . . . .
H6 H 0.551494 0.909256 0.592402 0.029 Uiso 1 1 calc R . . . .
C7 C 0.61285(15) 0.8612(3) 0.67625(8) 0.0285(4) Uani 1 1 d . . . . .
H7A H 0.670751 0.758277 0.684456 0.034 Uiso 1 1 calc R . . . .
H7B H 0.646186 0.996629 0.674509 0.034 Uiso 1 1 calc R . . . .
C8 C 0.54385(16) 0.8589(3) 0.72061(7) 0.0252(4) Uani 1 1 d . . . . .
C9 C 0.34979(16) 0.8886(3) 0.72369(8) 0.0267(4) Uani 1 1 d . . . . .
C10 C 0.15042(18) 0.9283(4) 0.70846(10) 0.0413(5) Uani 1 1 d . . . . .
C11 C 0.1337(2) 0.7703(6) 0.75118(12) 0.0660(8) Uani 1 1 d . . . . .
H11A H 0.141899 0.633555 0.736874 0.099 Uiso 1 1 calc GR . . . .
H11B H 0.061258 0.785071 0.759122 0.099 Uiso 1 1 calc GR . . . .
H11C H 0.187129 0.791022 0.784911 0.099 Uiso 1 1 calc GR . . . .
C12 C 0.1533(2) 1.1465(5) 0.72989(19) 0.0961(14) Uani 1 1 d . . . . .
H12A H 0.203736 1.155218 0.765098 0.144 Uiso 1 1 calc GR . . . .
H12B H 0.081312 1.186135 0.734896 0.144 Uiso 1 1 calc GR . . . .
H12C H 0.176857 1.238088 0.703396 0.144 Uiso 1 1 calc GR . . . .
C13 C 0.0647(2) 0.8996(8) 0.65607(14) 0.0884(14) Uani 1 1 d . . . . .
H13A H 0.077350 0.997171 0.628178 0.133 Uiso 1 1 calc GR . . . .
H13B H -0.006840 0.922465 0.664415 0.133 Uiso 1 1 calc GR . . . .
H13C H 0.069013 0.760958 0.642223 0.133 Uiso 1 1 calc GR . . . .
C14 C 0.67006(16) 0.5496(3) 0.59035(7) 0.0266(4) Uani 1 1 d . . . . .
C15 C 0.71502(19) 0.3519(3) 0.59828(9) 0.0356(5) Uani 1 1 d . . . . .
H15 H 0.675405 0.247353 0.611714 0.043 Uiso 1 1 calc R . . . .
C16 C 0.8178(2) 0.3066(4) 0.58663(10) 0.0434(6) Uani 1 1 d . . . . .
H16 H 0.846934 0.173579 0.592399 0.052 Uiso 1 1 calc R . . . .
C17 C 0.87566(19) 0.4612(4) 0.56647(10) 0.0418(6) Uani 1 1 d . . . . .
C18 C 0.83342(19) 0.6604(4) 0.55784(11) 0.0448(6) Uani 1 1 d . . . . .
H18 H 0.873494 0.764366 0.544447 0.054 Uiso 1 1 calc R . . . .
C19 C 0.73053(17) 0.7023(4) 0.56950(9) 0.0364(5) Uani 1 1 d . . . . .
H19 H 0.701387 0.835152 0.563250 0.044 Uiso 1 1 calc R . . . .
C20 C 0.37897(18) 1.0655(3) 0.60671(8) 0.0332(5) Uani 1 1 d . . . . .
H20A H 0.306338 1.092775 0.613067 0.050 Uiso 1 1 calc GR . . . .
H20B H 0.378240 1.066179 0.567188 0.050 Uiso 1 1 calc GR . . . .
H20C H 0.428239 1.170889 0.624603 0.050 Uiso 1 1 calc GR . . . .
Cl2 Cl -0.00353(5) -0.04573(13) 0.94762(3) 0.0633(2) Uani 1 1 d . . . . .
O5 O 0.42285(12) 0.3847(2) 0.73063(5) 0.0329(3) Uani 1 1 d . . . . .
O6 O 0.50739(13) -0.0478(3) 0.98485(6) 0.0413(4) Uani 1 1 d . . . . .
O7 O 0.75015(11) 0.4035(2) 0.80878(6) 0.0315(3) Uani 1 1 d . . . . .
O8 O 0.63873(11) 0.3327(3) 0.72553(5) 0.0316(3) Uani 1 1 d . . . . .
N2 N 0.56978(12) 0.3728(2) 0.80607(6) 0.0223(3) Uani 1 1 d . . . . .
C21 C 0.58879(15) 0.3853(3) 0.86882(7) 0.0237(4) Uani 1 1 d . . . . .
C22 C 0.66661(16) 0.2121(3) 0.89539(8) 0.0286(4) Uani 1 1 d . . . . .
H22A H 0.657256 0.091735 0.870974 0.034 Uiso 1 1 calc R . . . .
H22B H 0.741981 0.258936 0.899383 0.034 Uiso 1 1 calc R . . . .
C23 C 0.64412(16) 0.1509(3) 0.95268(8) 0.0315(5) Uani 1 1 d . . . . .
H23A H 0.697309 0.047347 0.969234 0.038 Uiso 1 1 calc R . . . .
H23B H 0.653585 0.271679 0.976941 0.038 Uiso 1 1 calc R . . . .
C24 C 0.53062(16) 0.0658(3) 0.94948(7) 0.0272(4) Uani 1 1 d . . . . .
C25 C 0.44626(15) 0.1315(3) 0.89780(7) 0.0248(4) Uani 1 1 d . . . . .
H25 H 0.456151 0.039906 0.867015 0.030 Uiso 1 1 calc R . . . .
C26 C 0.47002(15) 0.3552(3) 0.88046(7) 0.0246(4) Uani 1 1 d . . . . .
H26 H 0.459135 0.450992 0.910194 0.030 Uiso 1 1 calc R . . . .
C27 C 0.39474(16) 0.4192(3) 0.82583(8) 0.0309(5) Uani 1 1 d . . . . .
H27A H 0.329103 0.333942 0.818980 0.037 Uiso 1 1 calc R . . . .
H27B H 0.373142 0.563373 0.827522 0.037 Uiso 1 1 calc R . . . .
C28 C 0.45947(15) 0.3884(3) 0.78029(7) 0.0244(4) Uani 1 1 d . . . . .
C29 C 0.65299(15) 0.3664(3) 0.77495(8) 0.0240(4) Uani 1 1 d . . . . .
C30 C 0.85382(16) 0.3603(4) 0.78997(10) 0.0363(5) Uani 1 1 d . . . . .
C31 C 0.9387(2) 0.4233(6) 0.84078(11) 0.0556(7) Uani 1 1 d . . . . .
H31A H 0.929988 0.567716 0.848571 0.083 Uiso 1 1 calc GR . . . .
H31B H 1.010989 0.400026 0.833418 0.083 Uiso 1 1 calc GR . . . .
H31C H 0.928879 0.341987 0.872495 0.083 Uiso 1 1 calc GR . . . .
C32 C 0.8592(2) 0.1305(4) 0.77800(13) 0.0565(7) Uani 1 1 d . . . . .
H32A H 0.843058 0.053040 0.809117 0.085 Uiso 1 1 calc GR . . . .
H32B H 0.931558 0.095706 0.772447 0.085 Uiso 1 1 calc GR . . . .
H32C H 0.806507 0.097032 0.744857 0.085 Uiso 1 1 calc GR . . . .
C33 C 0.86479(18) 0.4946(4) 0.74052(9) 0.0456(6) Uani 1 1 d . . . . .
H33A H 0.814008 0.448165 0.707961 0.068 Uiso 1 1 calc GR . . . .
H33B H 0.938325 0.484841 0.733801 0.068 Uiso 1 1 calc GR . . . .
H33C H 0.848999 0.636219 0.748342 0.068 Uiso 1 1 calc GR . . . .
C34 C 0.33101(16) 0.0956(3) 0.90795(7) 0.0264(4) Uani 1 1 d . . . . .
C35 C 0.27224(17) 0.2474(4) 0.93021(9) 0.0355(5) Uani 1 1 d . . . . .
H35 H 0.302248 0.379359 0.937065 0.043 Uiso 1 1 calc R . . . .
C36 C 0.16955(19) 0.2057(4) 0.94240(10) 0.0429(6) Uani 1 1 d . . . . .
H36 H 0.130715 0.308922 0.956915 0.051 Uiso 1 1 calc R . . . .
C37 C 0.12587(18) 0.0085(4) 0.93264(9) 0.0394(5) Uani 1 1 d . . . . .
C38 C 0.1818(2) -0.1440(4) 0.91081(11) 0.0454(6) Uani 1 1 d . . . . .
H38 H 0.151570 -0.275725 0.904051 0.055 Uiso 1 1 calc R . . . .
C39 C 0.28415(19) -0.0995(3) 0.89888(10) 0.0393(5) Uani 1 1 d . . . . .
H39 H 0.322401 -0.203655 0.884388 0.047 Uiso 1 1 calc R . . . .
C40 C 0.62988(18) 0.6005(3) 0.88946(8) 0.0323(5) Uani 1 1 d . . . . .
H40A H 0.700673 0.624715 0.880312 0.048 Uiso 1 1 calc GR . . . .
H40B H 0.635620 0.608159 0.929314 0.048 Uiso 1 1 calc GR . . . .
H40C H 0.579148 0.703900 0.871706 0.048 Uiso 1 1 calc GR . . . .

loop_
_atom_site_aniso_label
_atom_site_aniso_U_11
_atom_site_aniso_U_22
_atom_site_aniso_U_33
_atom_site_aniso_U_23
_atom_site_aniso_U_13
_atom_site_aniso_U_12
Cl1 0.0517(4) 0.0807(7) 0.0917(6) 0.0018(4) 0.0367(4) 0.0223(4)
O1 0.0429(8) 0.0472(9) 0.0257(7) -0.0051(7) 0.0146(6) -0.0086(7)
O2 0.0314(8) 0.0518(10) 0.0333(8) -0.0038(7) 0.0085(6) 0.0069(7)
O3 0.0427(8) 0.0432(9) 0.0212(7) 0.0010(6) 0.0002(6) -0.0019(7)
O4 0.0449(8) 0.0428(9) 0.0297(8) -0.0157(7) 0.0068(6) -0.0021(7)
N1 0.0307(8) 0.0205(7) 0.0185(7) 0.0002(6) 0.0054(6) -0.0007(6)
C1 0.0310(9) 0.0207(9) 0.0186(8) 0.0007(7) 0.0054(7) -0.0007(7)
C2 0.0316(10) 0.0280(10) 0.0250(10) -0.0025(8) 0.0054(7) -0.0034(8)
C3 0.0346(10) 0.0363(11) 0.0216(9) -0.0060(8) 0.0004(8) -0.0057(9)
C4 0.0356(10) 0.0263(10) 0.0196(9) -0.0007(8) 0.0057(7) -0.0060(8)
C5 0.0319(10) 0.0207(9) 0.0195(8) 0.0003(7) 0.0048(7) -0.0021(7)
C6 0.0320(10) 0.0206(9) 0.0219(9) -0.0002(7) 0.0072(7) -0.0040(7)
C7 0.0293(10) 0.0294(10) 0.0267(10) -0.0087(8) 0.0052(8) -0.0063(8)
C8 0.0334(10) 0.0202(9) 0.0217(9) -0.0010(7) 0.0041(8) -0.0023(8)
C9 0.0324(10) 0.0223(9) 0.0270(10) -0.0007(8) 0.0095(8) -0.0029(8)
C10 0.0315(11) 0.0427(13) 0.0533(14) -0.0040(11) 0.0170(10) 0.0029(9)
C11 0.0421(14) 0.076(2) 0.083(2) 0.0167(18) 0.0218(13) -0.0132(14)
C12 0.0597(18) 0.0437(17) 0.204(4) -0.033(2) 0.073(2) -0.0050(14)
C13 0.0374(14) 0.157(4) 0.0676(19) 0.001(2) 0.0008(13) 0.026(2)
C14 0.0330(10) 0.0270(10) 0.0193(9) -0.0014(7) 0.0038(7) 0.0012(8)
C15 0.0447(12) 0.0264(10) 0.0372(11) -0.0004(9) 0.0115(9) 0.0032(9)
C16 0.0492(13) 0.0362(13) 0.0449(13) -0.0052(10) 0.0094(10) 0.0118(10)
C17 0.0371(12) 0.0515(14) 0.0387(12) -0.0038(11) 0.0120(10) 0.0087(11)
C18 0.0397(12) 0.0480(15) 0.0507(14) 0.0108(12) 0.0188(10) 0.0031(11)
C19 0.0365(11) 0.0344(11) 0.0407(12) 0.0089(9) 0.0134(9) 0.0054(9)
C20 0.0414(11) 0.0282(11) 0.0305(10) 0.0088(9) 0.0079(8) 0.0047(9)
Cl2 0.0471(4) 0.0754(6) 0.0742(5) 0.0025(4) 0.0283(3) -0.0176(3)
O5 0.0366(8) 0.0384(8) 0.0226(7) 0.0029(6) 0.0030(6) -0.0005(6)
O6 0.0451(8) 0.0460(10) 0.0327(8) 0.0185(7) 0.0076(7) 0.0024(7)
O7 0.0285(7) 0.0382(8) 0.0285(7) -0.0043(6) 0.0075(6) -0.0026(6)
O8 0.0367(7) 0.0359(8) 0.0238(7) -0.0051(6) 0.0101(6) -0.0030(6)
N2 0.0296(8) 0.0193(7) 0.0188(7) -0.0007(6) 0.0066(6) 0.0007(6)
C21 0.0321(10) 0.0222(10) 0.0170(8) -0.0008(7) 0.0057(7) 0.0015(8)
C22 0.0323(10) 0.0292(10) 0.0246(10) 0.0031(8) 0.0057(8) 0.0045(8)
C23 0.0351(10) 0.0369(12) 0.0213(9) 0.0060(8) 0.0025(8) 0.0045(9)
C24 0.0347(10) 0.0268(10) 0.0206(9) 0.0015(8) 0.0064(7) 0.0068(8)
C25 0.0324(10) 0.0233(9) 0.0193(9) 0.0007(7) 0.0064(7) 0.0034(7)
C26 0.0326(10) 0.0226(9) 0.0202(9) 0.0008(7) 0.0090(7) 0.0050(8)
C27 0.0345(10) 0.0326(11) 0.0273(10) 0.0092(8) 0.0103(8) 0.0120(8)
C28 0.0313(10) 0.0191(9) 0.0232(9) 0.0044(7) 0.0063(8) 0.0018(7)
C29 0.0292(10) 0.0184(9) 0.0247(9) -0.0020(7) 0.0062(7) -0.0020(7)
C30 0.0266(10) 0.0409(12) 0.0435(12) -0.0030(10) 0.0115(9) -0.0017(9)
C31 0.0336(12) 0.081(2) 0.0499(14) -0.0038(15) 0.0014(10) -0.0068(13)
C32 0.0389(12) 0.0415(14) 0.092(2) -0.0088(14) 0.0199(12) 0.0046(11)
C33 0.0369(12) 0.0554(15) 0.0472(13) 0.0014(12) 0.0150(10) -0.0096(11)
C34 0.0330(10) 0.0276(10) 0.0184(9) 0.0011(7) 0.0040(7) 0.0015(8)
C35 0.0348(10) 0.0347(12) 0.0384(11) -0.0109(9) 0.0105(9) -0.0046(9)
C36 0.0361(11) 0.0501(14) 0.0454(13) -0.0124(11) 0.0151(9) 0.0000(11)
C37 0.0365(11) 0.0500(14) 0.0328(11) 0.0022(10) 0.0097(9) -0.0077(10)
C38 0.0501(14) 0.0380(13) 0.0498(14) 0.0009(11) 0.0136(11) -0.0116(11)
C39 0.0479(13) 0.0287(12) 0.0444(12) -0.0053(10) 0.0168(10) -0.0036(10)
C40 0.0443(11) 0.0270(10) 0.0263(10) -0.0066(8) 0.0084(8) -0.0034(9)

loop_
_atom_type_symbol
_atom_type_description
_atom_type_scat_dispersion_real
_atom_type_scat_dispersion_imag
_atom_type_scat_source
C C 0.0181 0.0091 'International Tables Vol C Tables 4.2.6.8 and 6.1.1.4'
H H 0.0000 0.0000 'International Tables Vol C Tables 4.2.6.8 and 6.1.1.4'
Cl Cl 0.3639 0.7018 'International Tables Vol C Tables 4.2.6.8 and 6.1.1.4'
N N 0.0311 0.0180 'International Tables Vol C Tables 4.2.6.8 and 6.1.1.4'
O O 0.0492 0.0322 'International Tables Vol C Tables 4.2.6.8 and 6.1.1.4'

loop_
_geom_angle_atom_site_label_1
_geom_angle_atom_site_label_2
_geom_angle_atom_site_label_3
_geom_angle
_geom_angle_site_symmetry_1
_geom_angle_site_symmetry_3
_geom_angle_publ_flag
C9 O2 C10 120.78(16) . . ?
C8 N1 C1 114.08(15) . . ?
C8 N1 C9 121.07(15) . . ?
C9 N1 C1 124.47(15) . . ?
N1 C1 C2 111.37(15) . . ?
N1 C1 C6 102.63(14) . . ?
N1 C1 C20 109.73(15) . . ?
C2 C1 C6 111.43(15) . . ?
C20 C1 C2 112.38(16) . . ?
C20 C1 C6 108.85(15) . . ?
C3 C2 C1 111.06(16) . . ?
C4 C3 C2 112.99(15) . . ?
O4 C4 C3 122.40(17) . . ?
O4 C4 C5 122.38(18) . . ?
C3 C4 C5 115.22(16) . . ?
C4 C5 C6 110.79(16) . . ?
C14 C5 C4 110.23(15) . . ?
C14 C5 C6 114.23(16) . . ?
C5 C6 C1 114.26(15) . . ?
C7 C6 C1 105.54(15) . . ?
C7 C6 C5 111.28(16) . . ?
C8 C7 C6 106.83(15) . . ?
O3 C8 N1 126.74(18) . . ?
O3 C8 C7 125.60(18) . . ?
N1 C8 C7 107.65(15) . . ?
O1 C9 O2 125.71(19) . . ?
O1 C9 N1 124.82(18) . . ?
O2 C9 N1 109.47(16) . . ?
O2 C10 C11 110.6(2) . . ?
O2 C10 C12 108.8(2) . . ?
O2 C10 C13 102.1(2) . . ?
C11 C10 C13 109.5(3) . . ?
C12 C10 C11 113.2(3) . . ?
C12 C10 C13 112.1(3) . . ?
C15 C14 C5 119.50(18) . . ?
C15 C14 C19 117.94(19) . . ?
C19 C14 C5 122.45(18) . . ?
C14 C15 C16 121.6(2) . . ?
C17 C16 C15 118.9(2) . . ?
C16 C17 Cl1 119.8(2) . . ?
C16 C17 C18 121.1(2) . . ?
C18 C17 Cl1 119.0(2) . . ?
C17 C18 C19 119.0(2) . . ?
C18 C19 C14 121.3(2) . . ?
C29 O7 C30 120.69(15) . . ?
C28 N2 C21 113.65(15) . . ?
C29 N2 C21 124.52(15) . . ?
C29 N2 C28 121.56(15) . . ?
N2 C21 C22 110.60(15) . . ?
N2 C21 C26 102.06(14) . . ?
N2 C21 C40 111.08(15) . . ?
C22 C21 C26 111.82(15) . . ?
C40 C21 C22 112.24(16) . . ?
C40 C21 C26 108.59(16) . . ?
C23 C22 C21 111.19(16) . . ?
C24 C23 C22 112.51(16) . . ?
O6 C24 C23 122.43(17) . . ?
O6 C24 C25 122.25(18) . . ?
C23 C24 C25 115.32(16) . . ?
C24 C25 C26 110.21(16) . . ?
C34 C25 C24 109.92(15) . . ?
C34 C25 C26 115.00(16) . . ?
C25 C26 C21 113.61(15) . . ?
C27 C26 C21 104.38(14) . . ?
C27 C26 C25 111.86(16) . . ?
C28 C27 C26 106.39(15) . . ?
O5 C28 N2 126.59(18) . . ?
O5 C28 C27 126.15(18) . . ?
N2 C28 C27 107.22(15) . . ?
O7 C29 N2 109.46(15) . . ?
O8 C29 O7 125.93(18) . . ?
O8 C29 N2 124.61(17) . . ?
O7 C30 C31 101.95(18) . . ?
O7 C30 C32 108.58(18) . . ?
O7 C30 C33 110.98(18) . . ?
C32 C30 C31 111.7(2) . . ?
C33 C30 C31 109.9(2) . . ?
C33 C30 C32 113.2(2) . . ?
C35 C34 C25 122.57(18) . . ?
C39 C34 C25 119.56(19) . . ?
C39 C34 C35 117.69(19) . . ?
C36 C35 C34 121.2(2) . . ?
C37 C36 C35 119.1(2) . . ?
C36 C37 Cl2 119.50(19) . . ?
C38 C37 Cl2 119.53(19) . . ?
C38 C37 C36 121.0(2) . . ?
C37 C38 C39 119.2(2) . . ?
C34 C39 C38 121.9(2) . . ?

loop_
_geom_bond_atom_site_label_1
_geom_bond_atom_site_label_2
_geom_bond_distance
_geom_bond_site_symmetry_2
_geom_bond_publ_flag
Cl1 C17 1.747(2) . ?
O1 C9 1.196(2) . ?
O2 C9 1.338(2) . ?
O2 C10 1.472(2) . ?
O3 C8 1.206(2) . ?
O4 C4 1.208(2) . ?
N1 C1 1.497(2) . ?
N1 C8 1.394(2) . ?
N1 C9 1.399(2) . ?
C1 C2 1.537(3) . ?
C1 C6 1.567(3) . ?
C1 C20 1.533(3) . ?
C2 C3 1.527(3) . ?
C3 C4 1.497(3) . ?
C4 C5 1.531(2) . ?
C5 C6 1.546(3) . ?
C5 C14 1.519(3) . ?
C6 C7 1.526(2) . ?
C7 C8 1.502(3) . ?
C10 C11 1.498(4) . ?
C10 C12 1.498(4) . ?
C10 C13 1.506(4) . ?
C14 C15 1.389(3) . ?
C14 C19 1.392(3) . ?
C15 C16 1.391(3) . ?
C16 C17 1.373(4) . ?
C17 C18 1.387(4) . ?
C18 C19 1.387(3) . ?
Cl2 C37 1.750(2) . ?
O5 C28 1.206(2) . ?
O6 C24 1.207(2) . ?
O7 C29 1.344(2) . ?
O7 C30 1.473(2) . ?
O8 C29 1.201(2) . ?
N2 C21 1.502(2) . ?
N2 C28 1.395(2) . ?
N2 C29 1.394(2) . ?
C21 C22 1.535(3) . ?
C21 C26 1.566(3) . ?
C21 C40 1.529(3) . ?
C22 C23 1.526(3) . ?
C23 C24 1.500(3) . ?
C24 C25 1.533(2) . ?
C25 C26 1.546(3) . ?
C25 C34 1.516(3) . ?
C26 C27 1.526(3) . ?
C27 C28 1.502(3) . ?
C30 C31 1.517(3) . ?
C30 C32 1.513(3) . ?
C30 C33 1.510(3) . ?
C34 C35 1.391(3) . ?
C34 C39 1.385(3) . ?
C35 C36 1.390(3) . ?
C36 C37 1.384(4) . ?
C37 C38 1.368(4) . ?
C38 C39 1.387(3) . ?
